data_9004093
loop_
_publ_author_name
'Rowland, J. F.'
'Gabe, E. J.'
'Hall, S. R.'

_publ_section_title
;
 The crystal structures of costibite (CoSbS) and paracostibite(CoSbS)
;
_journal_name_full 'The Canadian Mineralogist'
_journal_page_first 188
_journal_page_last 196
_journal_volume 13
_journal_year 1975
_chemical_formula_sum 'Co S Sb'
_chemical_name_mineral Costibite
_space_group_IT_number 31
_symmetry_space_group_name_Hall 'P -2 -2bc'
_symmetry_space_group_name_H-M 'P n 21 m'
_cell_angle_alpha 90
_cell_angle_beta 90
_cell_angle_gamma 90
_cell_length_a 4.873
_cell_length_b 5.852
_cell_length_c 3.608
_cell_formula_units_Z 2
_cell_volume 102.889
_database_code_amcsd 0005114
_exptl_crystal_density_diffrn 6.867
_cod_original_formula_sum 'Co Sb S'
_cod_database_code 9004093

loop_
_space_group_symop_operation_xyz
x,y,z
-x,1/2+y,1/2+z
x,y,-z
-x,1/2+y,1/2-z

loop_
_atom_site_aniso_label
_atom_site_aniso_U_11
_atom_site_aniso_U_22
_atom_site_aniso_U_33
_atom_site_aniso_U_12
_atom_site_aniso_U_13
_atom_site_aniso_U_23
Co 0.00690 0.00540 0.00450 -0.00030 0.00000 0.00000
Sb 0.00680 0.00540 0.00450 -0.00050 0.00000 0.00000
S 0.00680 0.00490 0.00350 -0.00030 0.00000 0.00000

loop_
_atom_site_label
_atom_site_fract_x
_atom_site_fract_y
_atom_site_fract_z
Co 0.28060 0.00000 0.00000
Sb 0.04120 0.37400 0.00000
S 0.45400 0.63370 0.00000

loop_
_cod_related_entry_id
_cod_related_entry_database
_cod_related_entry_code
1 AMCSD 0005114
